data_7157003
loop_
_publ_author_name
'Prusinowska, Natalia'
'Czapik, Agnieszka'
'Wojciechowska, Martika'
'Kwit, Marcin'

_publ_section_title
;
 Dynamic optical activity induction in the N-alkyl-N'-trityl ureas and
 thioureas.
;
_journal_issue 33
_journal_name_full 'Organic &amp; biomolecular chemistry'
_journal_page_first 7782
_journal_page_last 7793
_journal_paper_doi 10.1039/c9ob01319a
_journal_volume 17
_journal_year 2019
_chemical_absolute_configuration syn
_chemical_formula_moiety 'C46 H44 N4 S2'
_chemical_formula_sum 'C46 H44 N4 S2'
_chemical_formula_weight 716.97
_space_group_crystal_system monoclinic
_space_group_IT_number 4
_space_group_name_Hall 'P 2yb'
_space_group_name_H-M_alt 'P 1 21 1'
_symmetry_space_group_name_Hall 'P 2yb'
_symmetry_space_group_name_H-M 'P 1 21 1'
_atom_sites_solution_hydrogens mixed
_audit_creation_method SHELXL-2018/3
_audit_update_record
;
2019-06-05 deposited with the CCDC.    2019-07-29 downloaded from the CCDC.
;
_cell_angle_alpha 90
_cell_angle_beta 104.0927(5)
_cell_angle_gamma 90
_cell_formula_units_Z 2
_cell_length_a 9.16773(5)
_cell_length_b 14.33308(8)
_cell_length_c 15.08193(8)
_cell_measurement_reflns_used 27807
_cell_measurement_temperature 130(2)
_cell_measurement_theta_max 76.4270
_cell_measurement_theta_min 3.0140
_cell_volume 1922.147(19)
_computing_cell_refinement 'CrysAlisPro 1.171.38.46 (Rigaku OD, 2015)'
_computing_data_collection 'CrysAlisPro 1.171.38.46 (Rigaku OD, 2015)'
_computing_data_reduction 'CrysAlisPro 1.171.38.46 (Rigaku OD, 2015)'
_computing_structure_refinement 'SHELXL-2018/3 (Sheldrick, 2018)'
_computing_structure_solution 'SHELXT 2018/2 (Sheldrick, 2018)'
_diffrn_ambient_temperature 130(2)
_diffrn_detector_area_resol_mean 10.5357
_diffrn_measured_fraction_theta_full 0.999
_diffrn_measured_fraction_theta_max 0.999
_diffrn_measurement_device_type 'SuperNova, Single source at offset, Atlas'
_diffrn_measurement_method '\w scans'
_diffrn_radiation_type CuK\a
_diffrn_radiation_wavelength 1.54184
_diffrn_reflns_av_R_equivalents 0.0272
_diffrn_reflns_av_unetI/netI 0.0190
_diffrn_reflns_Laue_measured_fraction_full 0.999
_diffrn_reflns_Laue_measured_fraction_max 0.999
_diffrn_reflns_limit_h_max 11
_diffrn_reflns_limit_h_min -11
_diffrn_reflns_limit_k_max 17
_diffrn_reflns_limit_k_min -17
_diffrn_reflns_limit_l_max 18
_diffrn_reflns_limit_l_min -18
_diffrn_reflns_number 31439
_diffrn_reflns_point_group_measured_fraction_full 0.990
_diffrn_reflns_point_group_measured_fraction_max 0.990
_diffrn_reflns_theta_full 67.684
_diffrn_reflns_theta_max 68.251
_diffrn_reflns_theta_min 4.974
_diffrn_source 'micro-focus sealed X-ray tube'
_exptl_absorpt_coefficient_mu 1.540
_exptl_absorpt_correction_T_max 1.00000
_exptl_absorpt_correction_T_min 0.79156
_exptl_absorpt_correction_type multi-scan
_exptl_absorpt_process_details
;
CrysAlisPro 1.171.38.46 (Rigaku Oxford Diffraction, 2015)
Empirical absorption correction using spherical harmonics,
 implemented in SCALE3 ABSPACK scaling algorithm.
;
_exptl_crystal_colour colourless
_exptl_crystal_density_diffrn 1.239
_exptl_crystal_description plank
_exptl_crystal_F_000 760
_exptl_crystal_size_max 0.350
_exptl_crystal_size_mid 0.080
_exptl_crystal_size_min 0.020
_refine_diff_density_max 0.161
_refine_diff_density_min -0.159
_refine_diff_density_rms 0.032
_refine_ls_abs_structure_details
;
 Flack x determined using 3186 quotients [(I+)-(I-)]/[(I+)+(I-)]
 (Parsons, Flack and Wagner, Acta Cryst. B69 (2013) 249-259).
;
_refine_ls_abs_structure_Flack -0.009(7)
_refine_ls_extinction_method none
_refine_ls_goodness_of_fit_ref 1.019
_refine_ls_hydrogen_treatment constr
_refine_ls_matrix_type full
_refine_ls_number_parameters 469
_refine_ls_number_reflns 6960
_refine_ls_number_restraints 1
_refine_ls_restrained_S_all 1.019
_refine_ls_R_factor_all 0.0271
_refine_ls_R_factor_gt 0.0265
_refine_ls_shift/su_max 0.001
_refine_ls_shift/su_mean 0.000
_refine_ls_structure_factor_coef Fsqd
_refine_ls_weighting_details 'w=1/[\s^2^(Fo^2^)+(0.0427P)^2^+0.3431P] where P=(Fo^2^+2Fc^2^)/3'
_refine_ls_weighting_scheme calc
_refine_ls_wR_factor_gt 0.0677
_refine_ls_wR_factor_ref 0.0685
_reflns_Friedel_coverage 0.899
_reflns_Friedel_fraction_full 0.981
_reflns_Friedel_fraction_max 0.980
_reflns_number_gt 6854
_reflns_number_total 6960
_reflns_threshold_expression 'I > 2\s(I)'
_cod_data_source_file c9ob01319a3.cif
_cod_data_source_block 4b
_cod_depositor_comments 'Adding full bibliography for 7157000--7157010.cif.'
_cod_original_cell_volume 1922.146(18)
_cod_database_code 7157003
_shelx_shelxl_version_number 2018/3
_shelx_space_group_comment
;
The symmetry employed for this shelxl refinement is uniquely defined
by the following loop, which should always be used as a source of
symmetry information in preference to the above space-group names.
They are only intended as comments.
;
_shelx_estimated_absorpt_t_min 0.615
_shelx_estimated_absorpt_t_max 0.970

loop_
_space_group_symop_operation_xyz
'x, y, z'
'-x, y+1/2, -z'

loop_
_atom_site_label
_atom_site_type_symbol
_atom_site_fract_x
_atom_site_fract_y
_atom_site_fract_z
_atom_site_U_iso_or_equiv
_atom_site_adp_type
_atom_site_occupancy
_atom_site_site_symmetry_order
_atom_site_calc_flag
_atom_site_refinement_flags_posn
_atom_site_refinement_flags_adp
S1 S 0.45514(6) 0.39285(4) 0.17246(3) 0.02949(13) Uani 1 1 d . .
S2 S 1.04070(5) 0.57531(4) 0.34212(3) 0.02279(11) Uani 1 1 d . .
N1 N 0.47083(19) 0.36276(13) 0.34643(12) 0.0226(4) Uani 1 1 d . .
H1 H 0.376653 0.374792 0.326358 0.034 Uiso 1 1 d R U
N2 N 0.69150(19) 0.33655(13) 0.30147(12) 0.0233(4) Uani 1 1 d . .
H2 H 0.733218 0.323421 0.357549 0.035 Uiso 1 1 d R U
N3 N 0.81993(19) 0.65263(12) 0.22301(11) 0.0208(3) Uani 1 1 d . .
H3 H 0.867342 0.699874 0.251352 0.031 Uiso 1 1 d R U
N4 N 0.82049(19) 0.48965(13) 0.22034(12) 0.0224(4) Uani 1 1 d . .
H4 H 0.736014 0.493077 0.180259 0.034 Uiso 1 1 d R U
C1 C 0.5458(2) 0.36128(15) 0.27900(14) 0.0223(4) Uani 1 1 d . .
C2 C 0.7828(2) 0.32069(15) 0.23632(14) 0.0223(4) Uani 1 1 d . .
H2A H 0.716308 0.318368 0.174713 0.027 Uiso 1 1 calc R U
C3 C 0.8966(2) 0.39939(15) 0.23956(13) 0.0212(4) Uani 1 1 d . .
H3A H 0.962174 0.401692 0.301450 0.025 Uiso 1 1 calc R U
C4 C 0.9948(2) 0.38029(16) 0.17264(15) 0.0283(5) Uani 1 1 d . .
H4A H 0.932490 0.379910 0.110628 0.034 Uiso 1 1 calc R U
H4B H 1.068589 0.429694 0.177263 0.034 Uiso 1 1 calc R U
C5 C 1.0752(3) 0.28669(17) 0.19328(17) 0.0326(5) Uani 1 1 d . .
H5A H 1.144141 0.288987 0.253273 0.039 Uiso 1 1 calc R U
H5B H 1.133307 0.274750 0.148655 0.039 Uiso 1 1 calc R U
C6 C 0.9625(3) 0.20761(17) 0.19059(17) 0.0310(5) Uani 1 1 d . .
H6A H 1.016153 0.149402 0.207132 0.037 Uiso 1 1 calc R U
H6B H 0.899908 0.201240 0.128983 0.037 Uiso 1 1 calc R U
C7 C 0.8632(3) 0.22689(15) 0.25652(16) 0.0288(5) Uani 1 1 d . .
H7A H 0.789134 0.177555 0.251309 0.035 Uiso 1 1 calc R U
H7B H 0.924690 0.226881 0.318739 0.035 Uiso 1 1 calc R U
C8 C 0.8829(2) 0.56969(16) 0.25509(13) 0.0197(4) Uani 1 1 d . .
C10 C 0.5070(2) 0.30853(15) 0.43315(13) 0.0214(4) Uani 1 1 d . .
C11 C 0.5563(2) 0.20963(15) 0.41199(13) 0.0217(4) Uani 1 1 d . .
C12 C 0.4576(2) 0.15879(17) 0.34365(15) 0.0273(4) Uani 1 1 d . .
H12 H 0.368606 0.186285 0.311356 0.033 Uiso 1 1 calc R U
C13 C 0.4905(3) 0.06843(18) 0.32344(15) 0.0307(5) Uani 1 1 d . .
H13 H 0.423209 0.035279 0.278300 0.037 Uiso 1 1 calc R U
C14 C 0.6242(3) 0.02688(17) 0.37056(16) 0.0312(5) Uani 1 1 d . .
H14 H 0.645501 -0.034561 0.358419 0.037 Uiso 1 1 calc R U
C15 C 0.7244(2) 0.07781(18) 0.43536(15) 0.0297(4) Uani 1 1 d . .
H15 H 0.815621 0.051180 0.465286 0.036 Uiso 1 1 calc R U
C16 C 0.6912(2) 0.16859(16) 0.45670(14) 0.0246(4) Uani 1 1 d . .
H16 H 0.759672 0.201841 0.501092 0.030 Uiso 1 1 calc R U
C21 C 0.6256(2) 0.36010(15) 0.50754(14) 0.0225(4) Uani 1 1 d . .
C22 C 0.6647(3) 0.32436(17) 0.59665(16) 0.0300(5) Uani 1 1 d . .
H22 H 0.616866 0.271133 0.610769 0.036 Uiso 1 1 calc R U
C23 C 0.7738(3) 0.36752(18) 0.66397(16) 0.0349(5) Uani 1 1 d . .
H23 H 0.799489 0.342673 0.722687 0.042 Uiso 1 1 calc R U
C24 C 0.8449(3) 0.44726(18) 0.64443(17) 0.0349(5) Uani 1 1 d . .
H24 H 0.919145 0.475570 0.689482 0.042 Uiso 1 1 calc R U
C25 C 0.8047(3) 0.48439(17) 0.55780(17) 0.0320(5) Uani 1 1 d . .
H25 H 0.851036 0.538615 0.544621 0.038 Uiso 1 1 calc R U
C26 C 0.6952(2) 0.44136(16) 0.48954(15) 0.0260(4) Uani 1 1 d . .
H26 H 0.668515 0.467458 0.431372 0.031 Uiso 1 1 calc R U
C31 C 0.3606(2) 0.30040(15) 0.46650(13) 0.0215(4) Uani 1 1 d . .
C32 C 0.2547(2) 0.37165(15) 0.45283(14) 0.0235(4) Uani 1 1 d . .
H32 H 0.270114 0.425138 0.421409 0.028 Uiso 1 1 calc R U
C33 C 0.1257(2) 0.36395(16) 0.48558(14) 0.0257(4) Uani 1 1 d . .
H33 H 0.054681 0.411563 0.474564 0.031 Uiso 1 1 calc R U
C34 C 0.1026(2) 0.28599(17) 0.53437(14) 0.0270(4) Uani 1 1 d . .
H34 H 0.017182 0.281272 0.557001 0.032 Uiso 1 1 calc R U
C35 C 0.2084(3) 0.21492(17) 0.54916(15) 0.0292(5) Uani 1 1 d . .
H35 H 0.193852 0.162367 0.582159 0.035 Uiso 1 1 calc R U
C36 C 0.3350(3) 0.22149(16) 0.51532(15) 0.0271(4) Uani 1 1 d . .
H36 H 0.404225 0.172851 0.525074 0.033 Uiso 1 1 calc R U
C40 C 0.7015(2) 0.67847(15) 0.13985(13) 0.0210(4) Uani 1 1 d . .
C41 C 0.7186(2) 0.61543(15) 0.06054(13) 0.0217(4) Uani 1 1 d . .
C42 C 0.8575(2) 0.61305(17) 0.03776(15) 0.0280(5) Uani 1 1 d . .
H42 H 0.934857 0.651854 0.068262 0.034 Uiso 1 1 calc R U
C43 C 0.8812(3) 0.55384(18) -0.02942(16) 0.0338(5) Uani 1 1 d . .
H43 H 0.974024 0.553422 -0.044035 0.041 Uiso 1 1 calc R U
C44 C 0.7677(3) 0.4948(2) -0.07548(16) 0.0385(6) Uani 1 1 d . .
H44 H 0.784121 0.454838 -0.120630 0.046 Uiso 1 1 calc R U
C45 C 0.6298(3) 0.49633(19) -0.05328(17) 0.0367(5) Uani 1 1 d . .
H45 H 0.553211 0.456819 -0.083454 0.044 Uiso 1 1 calc R U
C46 C 0.6050(2) 0.55666(16) 0.01397(15) 0.0278(5) Uani 1 1 d . .
H46 H 0.511589 0.557615 0.027831 0.033 Uiso 1 1 calc R U
C51 C 0.5438(2) 0.67283(15) 0.15751(14) 0.0226(4) Uani 1 1 d . .
C52 C 0.5165(2) 0.63025(16) 0.23424(15) 0.0275(5) Uani 1 1 d . .
H52 H 0.595791 0.603422 0.277097 0.033 Uiso 1 1 calc R U
C53 C 0.3718(3) 0.62708(18) 0.24806(16) 0.0319(5) Uani 1 1 d . .
H53 H 0.354749 0.597858 0.299659 0.038 Uiso 1 1 calc R U
C54 C 0.2531(3) 0.66758(19) 0.18473(17) 0.0353(5) Uani 1 1 d . .
H54 H 0.156398 0.665764 0.193857 0.042 Uiso 1 1 calc R U
C55 C 0.2792(3) 0.7105(2) 0.10825(17) 0.0363(5) Uani 1 1 d . .
H55 H 0.199705 0.737600 0.065790 0.044 Uiso 1 1 calc R U
C56 C 0.4231(2) 0.71360(18) 0.09412(15) 0.0299(5) Uani 1 1 d . .
H56 H 0.439594 0.742850 0.042379 0.036 Uiso 1 1 calc R U
C61 C 0.7330(2) 0.78251(15) 0.12463(14) 0.0215(4) Uani 1 1 d . .
C62 C 0.7407(2) 0.84463(16) 0.19719(15) 0.0254(4) Uani 1 1 d . .
H62 H 0.727804 0.822402 0.252707 0.030 Uiso 1 1 calc R U
C63 C 0.7673(3) 0.93877(16) 0.18749(16) 0.0294(5) Uani 1 1 d . .
H63 H 0.773893 0.979071 0.236641 0.035 Uiso 1 1 calc R U
C64 C 0.7841(2) 0.97297(16) 0.10450(16) 0.0297(5) Uani 1 1 d . .
H64 H 0.801688 1.036177 0.097778 0.036 Uiso 1 1 calc R U
C65 C 0.7747(2) 0.91254(17) 0.03180(15) 0.0300(5) Uani 1 1 d . .
H65 H 0.786023 0.935251 -0.023886 0.036 Uiso 1 1 calc R U
C66 C 0.7482(2) 0.81784(16) 0.04158(15) 0.0263(4) Uani 1 1 d . .
H66 H 0.740599 0.777919 -0.007946 0.032 Uiso 1 1 calc R U

loop_
_atom_site_aniso_label
_atom_site_aniso_U_11
_atom_site_aniso_U_22
_atom_site_aniso_U_33
_atom_site_aniso_U_23
_atom_site_aniso_U_13
_atom_site_aniso_U_12
S1 0.0229(2) 0.0420(3) 0.0213(2) 0.0070(2) 0.00094(18) -0.0031(2)
S2 0.0180(2) 0.0245(2) 0.0229(2) -0.0005(2) -0.00085(17) 0.00028(19)
N1 0.0177(8) 0.0275(9) 0.0221(8) 0.0041(7) 0.0038(6) 0.0018(7)
N2 0.0211(8) 0.0287(10) 0.0196(8) 0.0039(7) 0.0041(7) -0.0013(7)
N3 0.0190(8) 0.0214(9) 0.0200(8) -0.0009(7) 0.0007(6) -0.0018(7)
N4 0.0181(8) 0.0241(9) 0.0226(8) 0.0014(7) 0.0001(6) -0.0017(7)
C1 0.0222(9) 0.0204(10) 0.0232(10) 0.0014(8) 0.0036(8) -0.0030(8)
C2 0.0219(9) 0.0236(10) 0.0216(9) 0.0000(8) 0.0057(8) -0.0019(8)
C3 0.0207(9) 0.0202(10) 0.0220(9) 0.0002(8) 0.0036(7) -0.0006(8)
C4 0.0278(10) 0.0285(12) 0.0315(10) -0.0010(9) 0.0129(9) -0.0043(9)
C5 0.0271(11) 0.0313(13) 0.0421(13) -0.0047(10) 0.0138(9) -0.0004(10)
C6 0.0341(12) 0.0240(11) 0.0371(12) -0.0057(9) 0.0125(9) 0.0002(9)
C7 0.0310(11) 0.0220(11) 0.0350(12) 0.0006(9) 0.0113(9) -0.0027(9)
C8 0.0172(8) 0.0243(10) 0.0188(8) 0.0006(8) 0.0067(7) -0.0002(8)
C10 0.0200(9) 0.0237(11) 0.0196(9) 0.0020(8) 0.0031(7) 0.0002(8)
C11 0.0226(10) 0.0232(10) 0.0199(9) 0.0018(8) 0.0067(7) -0.0016(8)
C12 0.0233(10) 0.0318(12) 0.0255(10) -0.0022(9) 0.0034(8) 0.0014(9)
C13 0.0344(11) 0.0307(12) 0.0263(10) -0.0068(10) 0.0063(9) -0.0051(10)
C14 0.0436(13) 0.0249(11) 0.0277(11) 0.0002(9) 0.0139(10) 0.0022(10)
C15 0.0318(11) 0.0281(11) 0.0286(11) 0.0055(10) 0.0058(8) 0.0064(10)
C16 0.0241(10) 0.0264(11) 0.0220(10) 0.0025(8) 0.0028(8) -0.0019(8)
C21 0.0193(9) 0.0232(10) 0.0246(10) -0.0023(8) 0.0047(8) 0.0017(8)
C22 0.0339(11) 0.0289(12) 0.0258(11) -0.0001(9) 0.0048(9) -0.0019(9)
C23 0.0382(13) 0.0368(13) 0.0251(11) -0.0014(9) -0.0014(9) 0.0032(10)
C24 0.0281(11) 0.0332(13) 0.0375(13) -0.0104(10) -0.0033(10) 0.0005(9)
C25 0.0266(11) 0.0248(12) 0.0433(13) -0.0044(10) 0.0062(10) -0.0029(9)
C26 0.0243(10) 0.0255(11) 0.0270(11) 0.0000(8) 0.0042(8) 0.0011(8)
C31 0.0210(9) 0.0238(10) 0.0189(9) -0.0034(8) 0.0033(7) -0.0028(8)
C32 0.0247(10) 0.0233(11) 0.0219(9) -0.0003(8) 0.0042(8) -0.0021(8)
C33 0.0219(10) 0.0269(11) 0.0272(10) -0.0036(8) 0.0037(8) 0.0002(8)
C34 0.0223(9) 0.0351(12) 0.0252(10) -0.0051(9) 0.0088(8) -0.0064(9)
C35 0.0343(12) 0.0283(12) 0.0270(11) 0.0033(9) 0.0115(9) -0.0051(9)
C36 0.0296(11) 0.0253(11) 0.0270(10) 0.0028(9) 0.0079(8) 0.0027(9)
C40 0.0189(9) 0.0233(10) 0.0192(9) 0.0016(8) 0.0015(7) -0.0001(7)
C41 0.0219(9) 0.0241(10) 0.0184(9) 0.0036(8) 0.0034(7) 0.0018(8)
C42 0.0231(10) 0.0317(12) 0.0288(11) 0.0032(9) 0.0059(8) 0.0015(9)
C43 0.0339(12) 0.0412(15) 0.0301(11) 0.0066(10) 0.0150(9) 0.0106(10)
C44 0.0494(15) 0.0417(15) 0.0244(11) -0.0055(10) 0.0088(10) 0.0093(12)
C45 0.0377(13) 0.0389(14) 0.0298(12) -0.0095(10) 0.0013(10) -0.0018(11)
C46 0.0256(10) 0.0316(13) 0.0246(10) -0.0008(8) 0.0030(8) -0.0005(9)
C51 0.0203(9) 0.0231(10) 0.0238(10) -0.0043(8) 0.0040(8) -0.0019(8)
C52 0.0243(10) 0.0322(12) 0.0253(10) -0.0011(9) 0.0050(8) -0.0022(9)
C53 0.0303(11) 0.0375(13) 0.0309(11) -0.0031(10) 0.0131(9) -0.0062(10)
C54 0.0201(10) 0.0472(15) 0.0407(13) -0.0066(11) 0.0114(9) -0.0048(10)
C55 0.0199(10) 0.0482(15) 0.0376(13) 0.0003(11) 0.0011(9) 0.0019(10)
C56 0.0226(10) 0.0380(13) 0.0281(11) 0.0033(10) 0.0041(8) 0.0008(9)
C61 0.0146(8) 0.0250(11) 0.0234(9) 0.0018(8) 0.0015(7) 0.0006(7)
C62 0.0244(10) 0.0275(11) 0.0248(10) 0.0017(8) 0.0068(8) 0.0010(8)
C63 0.0275(11) 0.0280(12) 0.0329(12) -0.0054(9) 0.0078(9) -0.0008(9)
C64 0.0256(10) 0.0243(11) 0.0372(12) 0.0021(9) 0.0035(9) -0.0059(8)
C65 0.0304(11) 0.0326(13) 0.0246(10) 0.0056(9) 0.0019(8) -0.0069(9)
C66 0.0250(10) 0.0296(12) 0.0221(10) 0.0001(8) 0.0011(8) -0.0043(9)

loop_
_atom_type_symbol
_atom_type_description
_atom_type_scat_dispersion_real
_atom_type_scat_dispersion_imag
_atom_type_scat_source
C C 0.0181 0.0091 'International Tables Vol C Tables 4.2.6.8 and 6.1.1.4'
H H 0.0000 0.0000 'International Tables Vol C Tables 4.2.6.8 and 6.1.1.4'
N N 0.0311 0.0180 'International Tables Vol C Tables 4.2.6.8 and 6.1.1.4'
S S 0.3331 0.5567 'International Tables Vol C Tables 4.2.6.8 and 6.1.1.4'

loop_
_geom_angle_atom_site_label_1
_geom_angle_atom_site_label_2
_geom_angle_atom_site_label_3
_geom_angle
C1 N1 C10 127.21(17)
C1 N1 H1 112.8
C10 N1 H1 113.8
C1 N2 C2 124.82(18)
C1 N2 H2 118.9
C2 N2 H2 116.0
C8 N3 C40 132.53(17)
C8 N3 H3 113.1
C40 N3 H3 113.5
C8 N4 C3 123.00(16)
C8 N4 H4 117.0
C3 N4 H4 119.6
N2 C1 N1 117.92(18)
N2 C1 S1 122.82(16)
N1 C1 S1 119.23(15)
N2 C2 C7 109.36(17)
N2 C2 C3 111.30(17)
C7 C2 C3 110.55(17)
N2 C2 H2A 108.5
C7 C2 H2A 108.5
C3 C2 H2A 108.5
N4 C3 C2 110.91(16)
N4 C3 C4 110.82(17)
C2 C3 C4 110.66(17)
N4 C3 H3A 108.1
C2 C3 H3A 108.1
C4 C3 H3A 108.1
C5 C4 C3 110.78(18)
C5 C4 H4A 109.5
C3 C4 H4A 109.5
C5 C4 H4B 109.5
C3 C4 H4B 109.5
H4A C4 H4B 108.1
C4 C5 C6 110.91(19)
C4 C5 H5A 109.5
C6 C5 H5A 109.5
C4 C5 H5B 109.5
C6 C5 H5B 109.5
H5A C5 H5B 108.0
C5 C6 C7 110.79(19)
C5 C6 H6A 109.5
C7 C6 H6A 109.5
C5 C6 H6B 109.5
C7 C6 H6B 109.5
H6A C6 H6B 108.1
C2 C7 C6 111.35(18)
C2 C7 H7A 109.4
C6 C7 H7A 109.4
C2 C7 H7B 109.4
C6 C7 H7B 109.4
H7A C7 H7B 108.0
N4 C8 N3 120.61(17)
N4 C8 S2 123.20(16)
N3 C8 S2 116.17(16)
N1 C10 C11 108.15(16)
N1 C10 C21 110.77(17)
C11 C10 C21 113.50(16)
N1 C10 C31 107.47(16)
C11 C10 C31 108.57(16)
C21 C10 C31 108.19(16)
C16 C11 C12 118.5(2)
C16 C11 C10 124.06(18)
C12 C11 C10 117.44(18)
C13 C12 C11 121.0(2)
C13 C12 H12 119.5
C11 C12 H12 119.5
C12 C13 C14 120.1(2)
C12 C13 H13 120.0
C14 C13 H13 120.0
C15 C14 C13 119.2(2)
C15 C14 H14 120.4
C13 C14 H14 120.4
C14 C15 C16 120.9(2)
C14 C15 H15 119.5
C16 C15 H15 119.5
C11 C16 C15 120.2(2)
C11 C16 H16 119.9
C15 C16 H16 119.9
C26 C21 C22 118.2(2)
C26 C21 C10 122.35(19)
C22 C21 C10 119.43(19)
C23 C22 C21 120.7(2)
C23 C22 H22 119.7
C21 C22 H22 119.7
C24 C23 C22 120.4(2)
C24 C23 H23 119.8
C22 C23 H23 119.8
C25 C24 C23 119.4(2)
C25 C24 H24 120.3
C23 C24 H24 120.3
C24 C25 C26 120.5(2)
C24 C25 H25 119.7
C26 C25 H25 119.7
C21 C26 C25 120.7(2)
C21 C26 H26 119.7
C25 C26 H26 119.7
C32 C31 C36 118.10(19)
C32 C31 C10 121.75(19)
C36 C31 C10 120.10(19)
C31 C32 C33 120.81(19)
C31 C32 H32 119.6
C33 C32 H32 119.6
C34 C33 C32 120.4(2)
C34 C33 H33 119.8
C32 C33 H33 119.8
C33 C34 C35 119.20(19)
C33 C34 H34 120.4
C35 C34 H34 120.4
C36 C35 C34 120.6(2)
C36 C35 H35 119.7
C34 C35 H35 119.7
C35 C36 C31 120.9(2)
C35 C36 H36 119.6
C31 C36 H36 119.6
N3 C40 C51 111.39(16)
N3 C40 C41 108.47(16)
C51 C40 C41 112.52(17)
N3 C40 C61 103.87(16)
C51 C40 C61 107.14(16)
C41 C40 C61 113.14(17)
C46 C41 C42 118.4(2)
C46 C41 C40 122.94(19)
C42 C41 C40 118.51(19)
C43 C42 C41 120.7(2)
C43 C42 H42 119.6
C41 C42 H42 119.6
C42 C43 C44 120.7(2)
C42 C43 H43 119.7
C44 C43 H43 119.7
C45 C44 C43 119.1(2)
C45 C44 H44 120.4
C43 C44 H44 120.4
C44 C45 C46 120.4(2)
C44 C45 H45 119.8
C46 C45 H45 119.8
C41 C46 C45 120.6(2)
C41 C46 H46 119.7
C45 C46 H46 119.7
C52 C51 C56 118.8(2)
C52 C51 C40 122.53(19)
C56 C51 C40 118.68(19)
C51 C52 C53 120.8(2)
C51 C52 H52 119.6
C53 C52 H52 119.6
C54 C53 C52 119.9(2)
C54 C53 H53 120.0
C52 C53 H53 120.0
C55 C54 C53 119.7(2)
C55 C54 H54 120.2
C53 C54 H54 120.2
C54 C55 C56 120.5(2)
C54 C55 H55 119.7
C56 C55 H55 119.7
C55 C56 C51 120.3(2)
C55 C56 H56 119.9
C51 C56 H56 119.9
C66 C61 C62 118.4(2)
C66 C61 C40 123.28(19)
C62 C61 C40 118.24(18)
C63 C62 C61 120.9(2)
C63 C62 H62 119.5
C61 C62 H62 119.5
C62 C63 C64 120.0(2)
C62 C63 H63 120.0
C64 C63 H63 120.0
C65 C64 C63 119.6(2)
C65 C64 H64 120.2
C63 C64 H64 120.2
C64 C65 C66 120.3(2)
C64 C65 H65 119.8
C66 C65 H65 119.8
C61 C66 C65 120.6(2)
C61 C66 H66 119.7
C65 C66 H66 119.7

loop_
_geom_bond_atom_site_label_1
_geom_bond_atom_site_label_2
_geom_bond_distance
S1 C1 1.681(2)
S2 C8 1.7019(19)
N1 C1 1.359(3)
N1 C10 1.488(3)
N1 H1 0.8600
N2 C1 1.343(3)
N2 C2 1.456(3)
N2 H2 0.8600
N3 C8 1.358(3)
N3 C40 1.492(2)
N3 H3 0.8600
N4 C8 1.331(3)
N4 C3 1.465(3)
N4 H4 0.8600
C2 C7 1.528(3)
C2 C3 1.529(3)
C2 H2A 0.9800
C3 C4 1.532(3)
C3 H3A 0.9800
C4 C5 1.526(3)
C4 H4A 0.9700
C4 H4B 0.9700
C5 C6 1.528(3)
C5 H5A 0.9700
C5 H5B 0.9700
C6 C7 1.528(3)
C6 H6A 0.9700
C6 H6B 0.9700
C7 H7A 0.9700
C7 H7B 0.9700
C10 C11 1.545(3)
C10 C21 1.547(3)
C10 C31 1.548(3)
C11 C16 1.387(3)
C11 C12 1.399(3)
C12 C13 1.381(4)
C12 H12 0.9300
C13 C14 1.392(4)
C13 H13 0.9300
C14 C15 1.377(3)
C14 H14 0.9300
C15 C16 1.392(3)
C15 H15 0.9300
C16 H16 0.9300
C21 C26 1.386(3)
C21 C22 1.401(3)
C22 C23 1.386(3)
C22 H22 0.9300
C23 C24 1.382(4)
C23 H23 0.9300
C24 C25 1.375(4)
C24 H24 0.9300
C25 C26 1.395(3)
C25 H25 0.9300
C26 H26 0.9300
C31 C32 1.390(3)
C31 C36 1.400(3)
C32 C33 1.392(3)
C32 H32 0.9300
C33 C34 1.382(3)
C33 H33 0.9300
C34 C35 1.386(3)
C34 H34 0.9300
C35 C36 1.381(3)
C35 H35 0.9300
C36 H36 0.9300
C40 C51 1.535(3)
C40 C41 1.537(3)
C40 C61 1.547(3)
C41 C46 1.390(3)
C41 C42 1.398(3)
C42 C43 1.379(3)
C42 H42 0.9300
C43 C44 1.388(4)
C43 H43 0.9300
C44 C45 1.385(4)
C44 H44 0.9300
C45 C46 1.393(3)
C45 H45 0.9300
C46 H46 0.9300
C51 C52 1.384(3)
C51 C56 1.401(3)
C52 C53 1.393(3)
C52 H52 0.9300
C53 C54 1.388(4)
C53 H53 0.9300
C54 C55 1.379(4)
C54 H54 0.9300
C55 C56 1.388(3)
C55 H55 0.9300
C56 H56 0.9300
C61 C66 1.389(3)
C61 C62 1.399(3)
C62 C63 1.385(3)
C62 H62 0.9300
C63 C64 1.387(3)
C63 H63 0.9300
C64 C65 1.383(3)
C64 H64 0.9300
C65 C66 1.393(3)
C65 H65 0.9300
C66 H66 0.9300

loop_
_geom_torsion_atom_site_label_1
_geom_torsion_atom_site_label_2
_geom_torsion_atom_site_label_3
_geom_torsion_atom_site_label_4
_geom_torsion
C2 N2 C1 N1 172.33(18)
C2 N2 C1 S1 -9.3(3)
C10 N1 C1 N2 -25.0(3)
C10 N1 C1 S1 156.59(16)
C1 N2 C2 C7 -129.7(2)
C1 N2 C2 C3 107.9(2)
C8 N4 C3 C2 150.01(18)
C8 N4 C3 C4 -86.7(2)
N2 C2 C3 N4 -58.2(2)
C7 C2 C3 N4 -179.95(17)
N2 C2 C3 C4 178.37(17)
C7 C2 C3 C4 56.6(2)
N4 C3 C4 C5 179.47(17)
C2 C3 C4 C5 -57.1(2)
C3 C4 C5 C6 56.8(2)
C4 C5 C6 C7 -56.1(3)
N2 C2 C7 C6 -179.22(18)
C3 C2 C7 C6 -56.3(2)
C5 C6 C7 C2 56.0(3)
C3 N4 C8 N3 168.32(18)
C3 N4 C8 S2 -13.1(3)
C40 N3 C8 N4 -13.6(3)
C40 N3 C8 S2 167.74(16)
C1 N1 C10 C11 -39.5(3)
C1 N1 C10 C21 85.5(2)
C1 N1 C10 C31 -156.52(19)
N1 C10 C11 C16 125.4(2)
C21 C10 C11 C16 2.0(3)
C31 C10 C11 C16 -118.3(2)
N1 C10 C11 C12 -54.9(2)
C21 C10 C11 C12 -178.24(18)
C31 C10 C11 C12 61.4(2)
C16 C11 C12 C13 2.6(3)
C10 C11 C12 C13 -177.15(19)
C11 C12 C13 C14 -0.7(3)
C12 C13 C14 C15 -1.8(3)
C13 C14 C15 C16 2.5(3)
C12 C11 C16 C15 -1.9(3)
C10 C11 C16 C15 177.84(19)
C14 C15 C16 C11 -0.7(3)
N1 C10 C21 C26 -5.4(3)
C11 C10 C21 C26 116.5(2)
C31 C10 C21 C26 -123.0(2)
N1 C10 C21 C22 174.32(19)
C11 C10 C21 C22 -63.8(2)
C31 C10 C21 C22 56.8(2)
C26 C21 C22 C23 -2.2(3)
C10 C21 C22 C23 178.0(2)
C21 C22 C23 C24 0.7(4)
C22 C23 C24 C25 1.0(4)
C23 C24 C25 C26 -1.1(4)
C22 C21 C26 C25 2.1(3)
C10 C21 C26 C25 -178.2(2)
C24 C25 C26 C21 -0.5(3)
N1 C10 C31 C32 -34.3(2)
C11 C10 C31 C32 -151.05(18)
C21 C10 C31 C32 85.4(2)
N1 C10 C31 C36 148.51(19)
C11 C10 C31 C36 31.8(2)
C21 C10 C31 C36 -91.8(2)
C36 C31 C32 C33 -1.0(3)
C10 C31 C32 C33 -178.24(18)
C31 C32 C33 C34 1.6(3)
C32 C33 C34 C35 -0.9(3)
C33 C34 C35 C36 -0.3(3)
C34 C35 C36 C31 0.9(3)
C32 C31 C36 C35 -0.2(3)
C10 C31 C36 C35 177.06(19)
C8 N3 C40 C51 88.5(2)
C8 N3 C40 C41 -35.8(3)
C8 N3 C40 C61 -156.45(19)
N3 C40 C41 C46 120.5(2)
C51 C40 C41 C46 -3.1(3)
C61 C40 C41 C46 -124.8(2)
N3 C40 C41 C42 -55.6(2)
C51 C40 C41 C42 -179.30(19)
C61 C40 C41 C42 59.1(2)
C46 C41 C42 C43 0.1(3)
C40 C41 C42 C43 176.4(2)
C41 C42 C43 C44 -0.4(4)
C42 C43 C44 C45 0.2(4)
C43 C44 C45 C46 0.4(4)
C42 C41 C46 C45 0.5(3)
C40 C41 C46 C45 -175.6(2)
C44 C45 C46 C41 -0.8(4)
N3 C40 C51 C52 -12.6(3)
C41 C40 C51 C52 109.4(2)
C61 C40 C51 C52 -125.6(2)
N3 C40 C51 C56 166.39(19)
C41 C40 C51 C56 -71.6(2)
C61 C40 C51 C56 53.4(2)
C56 C51 C52 C53 0.6(3)
C40 C51 C52 C53 179.6(2)
C51 C52 C53 C54 -0.5(4)
C52 C53 C54 C55 0.2(4)
C53 C54 C55 C56 0.0(4)
C54 C55 C56 C51 0.1(4)
C52 C51 C56 C55 -0.4(3)
C40 C51 C56 C55 -179.5(2)
N3 C40 C61 C66 128.5(2)
C51 C40 C61 C66 -113.6(2)
C41 C40 C61 C66 11.0(3)
N3 C40 C61 C62 -54.2(2)
C51 C40 C61 C62 63.8(2)
C41 C40 C61 C62 -171.59(17)
C66 C61 C62 C63 -1.9(3)
C40 C61 C62 C63 -179.4(2)
C61 C62 C63 C64 1.1(3)
C62 C63 C64 C65 -0.2(3)
C63 C64 C65 C66 0.1(3)
C62 C61 C66 C65 1.8(3)
C40 C61 C66 C65 179.15(19)
C64 C65 C66 C61 -0.9(3)
C11 C10 N1 H1 110.5
C21 C10 N1 H1 -124.5
C31 C10 N1 H1 -6.5
C1 N2 C2 H2A -11.5
C61 C40 N3 H3 11.9
C41 C40 N3 H3 132.5
C51 C40 N3 H3 -103.1
C8 N4 C3 H3A 31.6
